data_1570982
loop_
_publ_author_name
'Khistiaeva, Viktoria V.'
'Buss, Stefan'
'Eskelinen, Toni'
'Hirva, Pipsa'
'Kinnunen, Niko'
'Friedel, Joshua'
'Kletsch, Lukas'
'Klein, Axel'
'Strassert, Cristian A.'
'Koshevoy, Igor O.'

_publ_section_title
;
 Cyanido-bridged diplatinum(ii) complexes: ligand and solvent effect on
 aggregation and luminescence.
;
_journal_issue 11
_journal_name_full 'Chemical science'
_journal_page_first 4005
_journal_page_last 4018
_journal_paper_doi 10.1039/d3sc06941a
_journal_volume 15
_journal_year 2024
_chemical_formula_moiety 'C32 H12 B F24, 2(C20.50 H15 N4.50 Pt), C H2 Cl2'
_chemical_formula_sum 'C74 H44 B Cl2 F24 N9 Pt2'
_chemical_formula_weight 1987.07
_space_group_crystal_system triclinic
_space_group_IT_number 2
_space_group_name_Hall '-P 1'
_space_group_name_H-M_alt 'P -1'
_atom_sites_solution_hydrogens geom
_audit_creation_method SHELXL-2018/3
_audit_update_record
;
2023-07-30 deposited with the CCDC.	2024-01-24 downloaded from the CCDC.
;
_cell_angle_alpha 63.426(2)
_cell_angle_beta 78.863(2)
_cell_angle_gamma 73.683(2)
_cell_formula_units_Z 2
_cell_length_a 10.8326(5)
_cell_length_b 18.8796(9)
_cell_length_c 20.8423(11)
_cell_measurement_reflns_used 9344
_cell_measurement_temperature 150(2)
_cell_measurement_theta_max 36.95
_cell_measurement_theta_min 3.29
_cell_volume 3647.4(3)
_computing_cell_refinement 'SAINT (Bruker AXS, 2009)'
_computing_data_collection 'APEX2 (Bruker AXS, 2010)'
_computing_data_reduction 'SAINT (Bruker AXS, 2009)'
_computing_molecular_graphics 'Diamond v.4.03 (Brandenburg, 2014)'
_computing_publication_material 'SHELXL-2018 (Sheldrick, 2018)'
_computing_structure_refinement 'SHELXL-2018/3 (Sheldrick, 2018)'
_computing_structure_solution 'SHELXS-2018 (Sheldrick, 2018)'
_diffrn_ambient_temperature 150(2)
_diffrn_measured_fraction_theta_full 0.999
_diffrn_measured_fraction_theta_max 0.997
_diffrn_measurement_device '62mm x 62mm CCD camera on \k-goniostat'
_diffrn_measurement_device_type 'Bruker KAPPA APEX II CCD'
_diffrn_measurement_method '\f scans and \w scans with \k offset'
_diffrn_radiation_monochromator 'horizontally mounted graphite crystal'
_diffrn_radiation_type MoK\a
_diffrn_radiation_wavelength 0.71073
_diffrn_reflns_av_R_equivalents 0.0238
_diffrn_reflns_av_unetI/netI 0.0260
_diffrn_reflns_Laue_measured_fraction_full 0.999
_diffrn_reflns_Laue_measured_fraction_max 0.997
_diffrn_reflns_limit_h_max 17
_diffrn_reflns_limit_h_min -12
_diffrn_reflns_limit_k_max 28
_diffrn_reflns_limit_k_min -30
_diffrn_reflns_limit_l_max 30
_diffrn_reflns_limit_l_min -33
_diffrn_reflns_number 110532
_diffrn_reflns_point_group_measured_fraction_full 0.999
_diffrn_reflns_point_group_measured_fraction_max 0.997
_diffrn_reflns_theta_full 25.242
_diffrn_reflns_theta_max 35.000
_diffrn_reflns_theta_min 1.965
_exptl_absorpt_coefficient_mu 4.017
_exptl_absorpt_correction_T_max 0.675
_exptl_absorpt_correction_T_min 0.165
_exptl_absorpt_correction_type numerical
_exptl_absorpt_process_details 'SADABS (Sheldrick, 2008)'
_exptl_crystal_colour yellow
_exptl_crystal_density_diffrn 1.809
_exptl_crystal_description block
_exptl_crystal_F_000 1924
_exptl_crystal_preparation Luminescent
_exptl_crystal_size_max 0.703
_exptl_crystal_size_mid 0.263
_exptl_crystal_size_min 0.106
_refine_diff_density_max 1.756
_refine_diff_density_min -1.839
_refine_diff_density_rms 0.105
_refine_ls_extinction_method none
_refine_ls_goodness_of_fit_ref 1.007
_refine_ls_hydrogen_treatment constr
_refine_ls_matrix_type full
_refine_ls_number_parameters 1065
_refine_ls_number_reflns 32025
_refine_ls_number_restraints 60
_refine_ls_restrained_S_all 1.022
_refine_ls_R_factor_all 0.0393
_refine_ls_R_factor_gt 0.0260
_refine_ls_shift/su_max 0.005
_refine_ls_shift/su_mean 0.000
_refine_ls_structure_factor_coef Fsqd
_refine_ls_weighting_details 'w=1/[\s^2^(Fo^2^)+(0.0286P)^2^+3.8313P] where P=(Fo^2^+2Fc^2^)/3'
_refine_ls_weighting_scheme calc
_refine_ls_wR_factor_gt 0.0605
_refine_ls_wR_factor_ref 0.0662
_reflns_Friedel_coverage 0.000
_reflns_number_gt 25877
_reflns_number_total 32025
_reflns_threshold_expression 'I > 2\s(I)'
_cod_data_source_file d3sc06941a3.cif
_cod_data_source_block 3
_cod_depositor_comments 'Adding full bibliography for 1570980--1570983.cif.'
_cod_database_code 1570982
_shelx_shelxl_version_number 2018/3
_shelx_space_group_comment
;
The symmetry employed for this shelxl refinement is uniquely defined
by the following loop, which should always be used as a source of
symmetry information in preference to the above space-group names.
They are only intended as comments.
;
_shelx_estimated_absorpt_t_min 0.165
_shelx_estimated_absorpt_t_max 0.675

loop_
_space_group_symop_operation_xyz
'x, y, z'
'-x, -y, -z'

loop_
_atom_site_label
_atom_site_type_symbol
_atom_site_fract_x
_atom_site_fract_y
_atom_site_fract_z
_atom_site_U_iso_or_equiv
_atom_site_adp_type
_atom_site_occupancy
_atom_site_site_symmetry_order
_atom_site_calc_flag
_atom_site_refinement_flags_posn
_atom_site_refinement_flags_adp
_atom_site_refinement_flags_occupancy
_atom_site_disorder_assembly
_atom_site_disorder_group
C1 C 0.47912(18) 0.47399(11) 0.50229(11) 0.0247(3) Uani 0.5 1 d . . P . .
N1 N 0.47912(18) 0.47399(11) 0.50229(11) 0.0247(3) Uani 0.5 1 d . . P . .
C2 C 0.5335(2) 0.36670(13) 0.42987(11) 0.0273(4) Uani 1 1 d . . . . .
C3 C 0.6403(2) 0.39964(15) 0.39326(13) 0.0340(5) Uani 1 1 d . . . . .
H3 H 0.659440 0.440017 0.402740 0.041 Uiso 1 1 calc R U . . .
C4 C 0.7193(3) 0.37389(18) 0.34284(15) 0.0438(6) Uani 1 1 d . . . . .
H4 H 0.792044 0.396647 0.318595 0.053 Uiso 1 1 calc R U . . .
C5 C 0.6928(3) 0.3156(2) 0.32785(15) 0.0478(7) Uani 1 1 d . . . . .
H5 H 0.747324 0.298596 0.293439 0.057 Uiso 1 1 calc R U . . .
C6 C 0.5876(3) 0.28217(17) 0.36263(14) 0.0404(6) Uani 1 1 d . . . . .
H6 H 0.568682 0.242805 0.351670 0.048 Uiso 1 1 calc R U . . .
C7 C 0.5086(2) 0.30648(14) 0.41430(12) 0.0294(4) Uani 1 1 d . . . . .
C8 C 0.3999(2) 0.27022(13) 0.45675(12) 0.0281(4) Uani 1 1 d . . . . .
C9 C 0.3539(3) 0.20920(15) 0.45503(15) 0.0357(5) Uani 1 1 d . . . . .
H9 H 0.392163 0.186783 0.421226 0.043 Uiso 1 1 calc R U . . .
C10 C 0.2519(3) 0.18142(15) 0.50305(15) 0.0369(5) Uani 1 1 d . . . . .
H10 H 0.221541 0.139092 0.502611 0.044 Uiso 1 1 calc R U . . .
C11 C 0.1937(2) 0.21502(14) 0.55188(14) 0.0336(5) Uani 1 1 d . . . . .
H11 H 0.123380 0.196442 0.584541 0.040 Uiso 1 1 calc R U . . .
C12 C 0.2409(2) 0.27627(12) 0.55163(11) 0.0253(4) Uani 1 1 d . . . . .
C13 C 0.1960(2) 0.31870(12) 0.59851(11) 0.0233(3) Uani 1 1 d . . . . .
C14 C 0.1042(2) 0.31557(13) 0.65366(12) 0.0268(4) Uani 1 1 d . . . . .
H14 H 0.042497 0.282576 0.672349 0.032 Uiso 1 1 calc R U . . .
C15 C 0.0438(2) 0.38982(16) 0.73434(13) 0.0325(5) Uani 1 1 d . . . . .
H15A H -0.031905 0.364665 0.750656 0.039 Uiso 1 1 calc R U . . .
H15B H 0.011250 0.449447 0.715108 0.039 Uiso 1 1 calc R U . . .
C16 C 0.11881(19) 0.36274(13) 0.79808(11) 0.0247(4) Uani 1 1 d . . . . .
C17 C 0.0918(3) 0.41116(17) 0.83511(15) 0.0398(6) Uani 1 1 d . . . . .
H17 H 0.031114 0.461671 0.818038 0.048 Uiso 1 1 calc R U . . .
C18 C 0.1518(3) 0.3871(2) 0.89655(17) 0.0505(7) Uani 1 1 d . . . . .
H18 H 0.132196 0.420830 0.921587 0.061 Uiso 1 1 calc R U . . .
C19 C 0.2401(3) 0.3142(2) 0.92152(14) 0.0440(6) Uani 1 1 d . . . . .
H19 H 0.281175 0.297345 0.963962 0.053 Uiso 1 1 calc R U . . .
C20 C 0.2688(3) 0.26560(16) 0.88476(14) 0.0380(5) Uani 1 1 d . . . . .
H20 H 0.330473 0.215511 0.901627 0.046 Uiso 1 1 calc R U . . .
C21 C 0.2079(2) 0.28963(14) 0.82329(13) 0.0309(4) Uani 1 1 d . . . . .
H21 H 0.227513 0.255745 0.798378 0.037 Uiso 1 1 calc R U . . .
C22 C 0.95800(16) 0.49312(11) 0.52179(10) 0.0222(3) Uani 0.5 1 d . . P . .
N6 N 0.95800(16) 0.49312(11) 0.52179(10) 0.0222(3) Uani 0.5 1 d . . P . .
C23 C 0.81597(18) 0.54690(12) 0.63380(11) 0.0219(3) Uani 1 1 d . . . . .
C24 C 0.8998(2) 0.59840(13) 0.61587(13) 0.0271(4) Uani 1 1 d . . . . .
H24 H 0.965092 0.601435 0.577644 0.033 Uiso 1 1 calc R U . . .
C25 C 0.8886(2) 0.64542(14) 0.65350(14) 0.0342(5) Uani 1 1 d . . . . .
H25 H 0.946762 0.679913 0.640837 0.041 Uiso 1 1 calc R U . . .
C26 C 0.7939(3) 0.64237(16) 0.70907(15) 0.0372(5) Uani 1 1 d . . . . .
H26 H 0.787037 0.674669 0.734368 0.045 Uiso 1 1 calc R U . . .
C27 C 0.7089(2) 0.59210(15) 0.72778(13) 0.0320(4) Uani 1 1 d . . . . .
H27 H 0.643452 0.590086 0.765788 0.038 Uiso 1 1 calc R U . . .
C28 C 0.71944(19) 0.54464(12) 0.69086(11) 0.0235(3) Uani 1 1 d . . . . .
C29 C 0.63465(18) 0.48859(12) 0.70848(10) 0.0226(3) Uani 1 1 d . . . . .
C30 C 0.5276(2) 0.47622(14) 0.75782(12) 0.0289(4) Uani 1 1 d . . . . .
H30 H 0.500208 0.506380 0.786248 0.035 Uiso 1 1 calc R U . . .
C31 C 0.4610(2) 0.41988(15) 0.76539(13) 0.0311(4) Uani 1 1 d . . . . .
H31 H 0.387145 0.412126 0.798623 0.037 Uiso 1 1 calc R U . . .
C32 C 0.5012(2) 0.37430(14) 0.72471(12) 0.0286(4) Uani 1 1 d . . . . .
H32 H 0.456045 0.335322 0.729947 0.034 Uiso 1 1 calc R U . . .
C33 C 0.60859(17) 0.38753(12) 0.67660(11) 0.0218(3) Uani 1 1 d . . . . .
C34 C 0.67047(18) 0.34587(12) 0.63005(11) 0.0224(3) Uani 1 1 d . . . . .
C35 C 0.65547(19) 0.28124(13) 0.62087(12) 0.0248(4) Uani 1 1 d . . . . .
H35 H 0.591771 0.250008 0.644104 0.030 Uiso 1 1 calc R U . . .
C36 C 0.7841(2) 0.21376(14) 0.53835(13) 0.0302(4) Uani 1 1 d . . . . .
H36A H 0.878946 0.198991 0.529323 0.036 Uiso 1 1 calc R U . . .
H36B H 0.746055 0.239916 0.491408 0.036 Uiso 1 1 calc R U . . .
C37 C 0.7352(2) 0.13783(12) 0.58534(12) 0.0253(4) Uani 1 1 d . . . . .
C38 C 0.6507(2) 0.11586(15) 0.55903(14) 0.0328(5) Uani 1 1 d . . . . .
H38 H 0.623668 0.148976 0.511840 0.039 Uiso 1 1 calc R U . . .
C39 C 0.6056(3) 0.04565(18) 0.60136(18) 0.0440(6) Uani 1 1 d . . . . .
H39 H 0.548063 0.030718 0.582981 0.053 Uiso 1 1 calc R U . . .
C40 C 0.6441(3) -0.00265(16) 0.67026(17) 0.0447(6) Uani 1 1 d . . . . .
H40 H 0.612301 -0.050311 0.699473 0.054 Uiso 1 1 calc R U . . .
C41 C 0.7291(3) 0.01878(15) 0.69630(14) 0.0384(5) Uani 1 1 d . . . . .
H41 H 0.756264 -0.014484 0.743462 0.046 Uiso 1 1 calc R U . . .
C42 C 0.7749(2) 0.08834(14) 0.65419(13) 0.0321(4) Uani 1 1 d . . . . .
H42 H 0.833924 0.102423 0.672388 0.039 Uiso 1 1 calc R U . . .
C43 C 0.10499(17) 0.76415(11) 0.90694(10) 0.0192(3) Uani 1 1 d . . . . .
C44 C 0.12520(19) 0.75592(12) 0.97429(11) 0.0232(3) Uani 1 1 d . . . . .
H44 H 0.072660 0.793761 0.992232 0.028 Uiso 1 1 calc R U . . .
C45 C 0.2201(2) 0.69386(13) 1.01609(11) 0.0264(4) Uani 1 1 d . . . . .
C46 C 0.2986(2) 0.63683(13) 0.99232(12) 0.0274(4) Uani 1 1 d . . . . .
H46 H 0.362477 0.594099 1.021091 0.033 Uiso 1 1 calc R U . . .
C47 C 0.28106(18) 0.64412(13) 0.92568(12) 0.0245(4) Uani 1 1 d . . . . .
C48 C 0.18704(18) 0.70675(12) 0.88383(11) 0.0224(3) Uani 1 1 d . . . . .
H48 H 0.178301 0.710640 0.837807 0.027 Uiso 1 1 calc R U . . .
C49 C 0.2396(3) 0.68666(17) 1.08811(15) 0.0432(6) Uani 1 1 d . . . . .
C50 C 0.3635(2) 0.58706(16) 0.89515(15) 0.0373(5) Uani 1 1 d . . . . .
C51 C -0.05556(17) 0.91301(11) 0.87279(10) 0.0193(3) Uani 1 1 d . . . . .
C52 C -0.0265(2) 0.98727(12) 0.82380(11) 0.0238(3) Uani 1 1 d . . . . .
H52 H 0.017500 0.991318 0.778619 0.029 Uiso 1 1 calc R U . . .
C53 C -0.0594(2) 1.05547(13) 0.83844(12) 0.0293(4) Uani 1 1 d . . . . .
C54 C -0.1236(2) 1.05317(13) 0.90329(13) 0.0310(4) Uani 1 1 d . . . . .
H54 H -0.144821 1.099523 0.913668 0.037 Uiso 1 1 calc R U . . .
C55 C -0.1557(2) 0.98069(13) 0.95253(12) 0.0269(4) Uani 1 1 d . . . . .
C56 C -0.12304(19) 0.91245(12) 0.93789(11) 0.0234(3) Uani 1 1 d . . . . .
H56 H -0.146973 0.863884 0.972919 0.028 Uiso 1 1 calc R U . . .
C57 C -0.0242(3) 1.13298(16) 0.78352(15) 0.0473(7) Uani 1 1 d D . . . .
C58 C -0.2286(3) 0.97621(16) 1.02260(15) 0.0403(6) Uani 1 1 d . . . . .
C59 C 0.03798(17) 0.85442(11) 0.77293(10) 0.0193(3) Uani 1 1 d . . . . .
C60 C 0.15451(18) 0.87964(12) 0.74549(11) 0.0229(3) Uani 1 1 d . . . . .
H60 H 0.206557 0.879255 0.777525 0.027 Uiso 1 1 calc R U . . .
C61 C 0.19665(19) 0.90534(13) 0.67256(11) 0.0251(4) Uani 1 1 d . . . . .
C62 C 0.1256(2) 0.90528(13) 0.62437(11) 0.0258(4) Uani 1 1 d . . . . .
H62 H 0.153861 0.923107 0.574700 0.031 Uiso 1 1 calc R U . . .
C63 C 0.01172(19) 0.87842(12) 0.65063(11) 0.0228(3) Uani 1 1 d . . . . .
C64 C -0.03136(18) 0.85402(11) 0.72283(10) 0.0206(3) Uani 1 1 d . . . . .
H64 H -0.110316 0.836475 0.738855 0.025 Uiso 1 1 calc R U . . .
C65 C 0.3184(2) 0.93588(16) 0.64732(14) 0.0355(5) Uani 1 1 d . . . . .
C66 C -0.0652(2) 0.87722(16) 0.59895(13) 0.0331(5) Uani 1 1 d . . . . .
C67 C -0.13439(17) 0.78648(11) 0.87709(10) 0.0190(3) Uani 1 1 d . . . . .
C68 C -0.11399(18) 0.70444(12) 0.89045(11) 0.0222(3) Uani 1 1 d . . . . .
H68 H -0.027976 0.673157 0.892411 0.027 Uiso 1 1 calc R U . . .
C69 C -0.2144(2) 0.66718(12) 0.90090(12) 0.0256(4) Uani 1 1 d . . . . .
C70 C -0.3417(2) 0.70998(14) 0.89923(12) 0.0285(4) Uani 1 1 d . . . . .
H70 H -0.410634 0.684684 0.906333 0.034 Uiso 1 1 calc R U . . .
C71 C -0.36477(19) 0.79055(13) 0.88690(12) 0.0261(4) Uani 1 1 d . . . . .
C72 C -0.26377(18) 0.82829(11) 0.87583(11) 0.0220(3) Uani 1 1 d . . . . .
H72 H -0.283411 0.883972 0.867184 0.026 Uiso 1 1 calc R U . . .
C73 C -0.1835(3) 0.57904(14) 0.91590(15) 0.0358(5) Uani 1 1 d . . . . .
C74 C -0.5007(2) 0.83829(16) 0.88640(16) 0.0421(6) Uani 1 1 d D . . . .
C75 C 0.4566(4) 0.1011(3) 0.7901(3) 0.0872(15) Uani 1 1 d . . . . .
H75A H 0.494398 0.048161 0.787370 0.105 Uiso 1 1 calc R U . . .
H75B H 0.383949 0.093494 0.827775 0.105 Uiso 1 1 calc R U . . .
N2 N 0.34163(17) 0.30122(10) 0.50543(9) 0.0235(3) Uani 1 1 d . . . . .
N3 N 0.26144(16) 0.37588(10) 0.58988(9) 0.0232(3) Uani 1 1 d . . . . .
N4 N 0.21420(17) 0.40656(11) 0.63715(10) 0.0251(3) Uani 1 1 d . . . . .
N5 N 0.11891(17) 0.36899(12) 0.67622(10) 0.0269(3) Uani 1 1 d . . . . .
N7 N 0.67070(14) 0.44421(10) 0.66917(9) 0.0201(3) Uani 1 1 d . . . . .
N8 N 0.77341(15) 0.37238(10) 0.58464(9) 0.0223(3) Uani 1 1 d . . . . .
N9 N 0.82350(17) 0.32733(11) 0.54899(10) 0.0250(3) Uani 1 1 d . . . . .
N10 N 0.75190(17) 0.27205(11) 0.57127(10) 0.0245(3) Uani 1 1 d . . . . .
B1 B -0.01255(19) 0.83058(12) 0.85782(11) 0.0179(3) Uani 1 1 d . . . . .
F1 F 0.29698(16) 0.56203(11) 0.86481(10) 0.0482(4) Uani 1 1 d . . . . .
F2 F 0.44832(19) 0.62228(15) 0.84229(14) 0.0728(7) Uani 1 1 d . . . . .
F3 F 0.4313(2) 0.52074(14) 0.94273(12) 0.0808(8) Uani 1 1 d . . . . .
F4 F 0.1578(4) 0.74177(18) 1.10665(15) 0.1330(16) Uani 1 1 d . . . . .
F5 F 0.3576(3) 0.6883(2) 1.09264(12) 0.1009(11) Uani 1 1 d . . . . .
F6 F 0.2222(2) 0.61747(15) 1.14136(10) 0.0707(6) Uani 1 1 d . . . . .
F7 F 0.0256(10) 1.1316(3) 0.7232(2) 0.082(3) Uani 0.562(12) 1 d D . P A 1
F8 F 0.0282(10) 1.1684(6) 0.8054(4) 0.072(3) Uani 0.562(12) 1 d D . P A 1
F9 F -0.1406(6) 1.1929(3) 0.7613(5) 0.094(2) Uani 0.562(12) 1 d D . P A 1
F9A F 0.1116(7) 1.1149(3) 0.7619(7) 0.090(4) Uani 0.438(12) 1 d D . P A 2
F7A F -0.0728(14) 1.1669(6) 0.7267(4) 0.107(6) Uani 0.438(12) 1 d D . P A 2
F8A F -0.0177(12) 1.1817(7) 0.8094(6) 0.077(4) Uani 0.438(12) 1 d D . P A 2
F10 F -0.2196(3) 1.03388(14) 1.04008(12) 0.0795(8) Uani 1 1 d . . . . .
F11 F -0.1848(3) 0.90795(13) 1.07815(10) 0.0709(7) Uani 1 1 d . . . . .
F12 F -0.3501(2) 0.9776(2) 1.02381(14) 0.0967(10) Uani 1 1 d . . . . .
F13 F 0.41916(16) 0.88179(13) 0.68226(12) 0.0580(5) Uani 1 1 d . . . . .
F14 F 0.3531(2) 0.95414(16) 0.57815(10) 0.0709(7) Uani 1 1 d . . . . .
F15 F 0.3094(2) 1.00169(13) 0.65734(14) 0.0698(7) Uani 1 1 d . . . . .
F16 F 0.00348(19) 0.83199(17) 0.56453(13) 0.0752(7) Uani 1 1 d . . . . .
F17 F -0.16960(15) 0.84716(11) 0.62948(9) 0.0421(4) Uani 1 1 d . . . . .
F18 F -0.1078(2) 0.95114(13) 0.54873(10) 0.0649(6) Uani 1 1 d . . . . .
F19 F -0.0782(2) 0.55968(12) 0.87617(14) 0.0698(6) Uani 1 1 d . . . . .
F20 F -0.2761(2) 0.55685(11) 0.90090(12) 0.0570(5) Uani 1 1 d . . . . .
F21 F -0.1579(2) 0.53081(10) 0.98329(11) 0.0665(6) Uani 1 1 d . . . . .
F22 F -0.5803(4) 0.8095(3) 0.8663(5) 0.089(3) Uani 0.615(11) 1 d D . P B 1
F23 F -0.5483(5) 0.8281(5) 0.9519(3) 0.102(3) Uani 0.615(11) 1 d D . P B 1
F24 F -0.5175(3) 0.9125(2) 0.8462(4) 0.088(3) Uani 0.615(11) 1 d D . P B 1
F24A F -0.5141(5) 0.8984(6) 0.9076(7) 0.088(5) Uani 0.385(11) 1 d D . P B 2
F23A F -0.5847(5) 0.8011(4) 0.9225(7) 0.085(5) Uani 0.385(11) 1 d D . P B 2
F22A F -0.5370(8) 0.8822(8) 0.8197(4) 0.111(6) Uani 0.385(11) 1 d D . P B 2
Pt1 Pt 0.40869(2) 0.38810(2) 0.50596(2) 0.02090(2) Uani 1 1 d . . . . .
Pt2 Pt 0.81556(2) 0.46807(2) 0.59491(2) 0.01882(2) Uani 1 1 d . . . . .
Cl1 Cl 0.39878(10) 0.16840(7) 0.71110(7) 0.0787(3) Uani 1 1 d . . . . .
Cl2 Cl 0.57127(16) 0.12825(14) 0.81546(8) 0.1323(7) Uani 1 1 d . . . . .

loop_
_atom_site_aniso_label
_atom_site_aniso_U_11
_atom_site_aniso_U_22
_atom_site_aniso_U_33
_atom_site_aniso_U_23
_atom_site_aniso_U_13
_atom_site_aniso_U_12
C1 0.0255(8) 0.0248(8) 0.0213(8) -0.0059(7) -0.0020(6) -0.0079(6)
N1 0.0255(8) 0.0248(8) 0.0213(8) -0.0059(7) -0.0020(6) -0.0079(6)
C2 0.0274(9) 0.0281(9) 0.0180(9) -0.0040(7) -0.0038(7) -0.0021(7)
C3 0.0299(10) 0.0339(11) 0.0265(11) -0.0054(9) 0.0010(8) -0.0044(8)
C4 0.0347(12) 0.0486(15) 0.0298(12) -0.0077(11) 0.0029(9) -0.0005(11)
C5 0.0443(14) 0.0547(17) 0.0294(13) -0.0168(12) 0.0021(11) 0.0064(12)
C6 0.0439(13) 0.0428(14) 0.0304(12) -0.0193(11) -0.0062(10) 0.0058(11)
C7 0.0321(10) 0.0302(10) 0.0211(9) -0.0098(8) -0.0075(7) 0.0025(8)
C8 0.0337(10) 0.0257(9) 0.0244(10) -0.0109(8) -0.0118(8) 0.0009(7)
C9 0.0450(13) 0.0320(11) 0.0364(13) -0.0197(10) -0.0143(10) -0.0012(9)
C10 0.0514(14) 0.0315(11) 0.0377(13) -0.0175(10) -0.0156(11) -0.0105(10)
C11 0.0437(12) 0.0299(10) 0.0313(12) -0.0087(9) -0.0099(9) -0.0168(9)
C12 0.0324(9) 0.0224(8) 0.0215(9) -0.0052(7) -0.0073(7) -0.0097(7)
C13 0.0291(9) 0.0204(8) 0.0195(9) -0.0037(7) -0.0049(7) -0.0100(7)
C14 0.0283(9) 0.0261(9) 0.0218(9) -0.0035(7) -0.0031(7) -0.0101(7)
C15 0.0253(9) 0.0414(12) 0.0268(11) -0.0151(9) -0.0030(8) 0.0009(8)
C16 0.0242(8) 0.0263(9) 0.0195(9) -0.0079(7) 0.0017(6) -0.0044(7)
C17 0.0415(13) 0.0409(13) 0.0383(14) -0.0250(12) -0.0038(10) 0.0040(10)
C18 0.0555(17) 0.066(2) 0.0423(16) -0.0395(16) -0.0027(13) -0.0042(14)
C19 0.0444(14) 0.0622(18) 0.0224(11) -0.0130(12) -0.0030(10) -0.0148(13)
C20 0.0411(12) 0.0337(12) 0.0287(12) -0.0036(9) -0.0097(9) -0.0043(9)
C21 0.0362(11) 0.0249(9) 0.0301(11) -0.0109(8) -0.0063(8) -0.0028(8)
C22 0.0197(7) 0.0203(7) 0.0242(9) -0.0079(7) 0.0018(6) -0.0055(6)
N6 0.0197(7) 0.0203(7) 0.0242(9) -0.0079(7) 0.0018(6) -0.0055(6)
C23 0.0212(7) 0.0211(8) 0.0204(8) -0.0063(7) -0.0022(6) -0.0036(6)
C24 0.0268(9) 0.0236(9) 0.0291(10) -0.0092(8) -0.0029(7) -0.0057(7)
C25 0.0384(11) 0.0277(10) 0.0376(13) -0.0116(9) -0.0059(9) -0.0104(9)
C26 0.0489(14) 0.0346(12) 0.0356(13) -0.0197(10) -0.0072(10) -0.0091(10)
C27 0.0360(11) 0.0339(11) 0.0269(11) -0.0154(9) -0.0019(8) -0.0047(9)
C28 0.0237(8) 0.0234(8) 0.0203(9) -0.0080(7) -0.0028(6) -0.0018(6)
C29 0.0212(7) 0.0250(8) 0.0159(8) -0.0064(7) -0.0001(6) -0.0012(6)
C30 0.0262(9) 0.0342(11) 0.0199(9) -0.0107(8) 0.0049(7) -0.0027(8)
C31 0.0229(8) 0.0372(11) 0.0273(10) -0.0124(9) 0.0087(7) -0.0068(8)
C32 0.0239(8) 0.0310(10) 0.0265(10) -0.0095(8) 0.0068(7) -0.0097(7)
C33 0.0176(7) 0.0235(8) 0.0188(8) -0.0051(7) 0.0022(6) -0.0051(6)
C34 0.0195(7) 0.0238(8) 0.0204(8) -0.0061(7) 0.0019(6) -0.0073(6)
C35 0.0246(8) 0.0250(9) 0.0240(9) -0.0087(7) 0.0021(7) -0.0095(7)
C36 0.0387(11) 0.0280(10) 0.0264(10) -0.0132(8) 0.0033(8) -0.0120(8)
C37 0.0274(9) 0.0221(8) 0.0256(10) -0.0105(7) -0.0025(7) -0.0030(7)
C38 0.0317(10) 0.0318(11) 0.0333(12) -0.0105(9) -0.0080(9) -0.0063(8)
C39 0.0401(13) 0.0432(14) 0.0532(18) -0.0184(13) -0.0028(12) -0.0194(11)
C40 0.0505(15) 0.0287(11) 0.0482(16) -0.0120(11) 0.0098(12) -0.0151(11)
C41 0.0502(14) 0.0246(10) 0.0290(12) -0.0064(9) -0.0012(10) -0.0008(9)
C42 0.0371(11) 0.0283(10) 0.0278(11) -0.0094(9) -0.0080(9) -0.0029(8)
C43 0.0198(7) 0.0201(7) 0.0173(8) -0.0075(6) -0.0008(6) -0.0050(6)
C44 0.0285(9) 0.0217(8) 0.0184(8) -0.0087(7) -0.0031(7) -0.0028(7)
C45 0.0341(10) 0.0245(9) 0.0201(9) -0.0088(7) -0.0072(7) -0.0032(7)
C46 0.0276(9) 0.0252(9) 0.0267(10) -0.0091(8) -0.0084(7) -0.0007(7)
C47 0.0200(7) 0.0255(9) 0.0263(10) -0.0123(8) -0.0024(7) 0.0004(6)
C48 0.0208(7) 0.0262(9) 0.0201(8) -0.0118(7) -0.0013(6) -0.0015(6)
C49 0.0616(17) 0.0393(13) 0.0275(12) -0.0148(10) -0.0202(11) 0.0033(12)
C50 0.0296(10) 0.0420(13) 0.0388(13) -0.0239(11) -0.0077(9) 0.0093(9)
C51 0.0199(7) 0.0186(7) 0.0183(8) -0.0068(6) 0.0000(6) -0.0053(6)
C52 0.0308(9) 0.0221(8) 0.0192(8) -0.0079(7) 0.0005(7) -0.0097(7)
C53 0.0445(12) 0.0207(8) 0.0233(10) -0.0072(7) -0.0004(8) -0.0128(8)
C54 0.0441(12) 0.0225(9) 0.0279(11) -0.0128(8) 0.0005(9) -0.0079(8)
C55 0.0320(9) 0.0252(9) 0.0238(9) -0.0129(8) 0.0033(7) -0.0058(7)
C56 0.0259(8) 0.0217(8) 0.0207(9) -0.0088(7) 0.0030(7) -0.0058(6)
C57 0.087(2) 0.0295(12) 0.0317(13) -0.0126(10) 0.0064(13) -0.0300(13)
C58 0.0509(14) 0.0358(12) 0.0344(13) -0.0206(11) 0.0126(11) -0.0104(11)
C59 0.0198(7) 0.0195(7) 0.0173(8) -0.0069(6) -0.0003(6) -0.0048(6)
C60 0.0219(8) 0.0267(9) 0.0208(9) -0.0101(7) 0.0004(6) -0.0076(6)
C61 0.0250(8) 0.0261(9) 0.0233(9) -0.0099(7) 0.0049(7) -0.0096(7)
C62 0.0318(9) 0.0259(9) 0.0176(8) -0.0086(7) 0.0040(7) -0.0081(7)
C63 0.0276(8) 0.0229(8) 0.0182(8) -0.0100(7) -0.0022(6) -0.0035(7)
C64 0.0221(7) 0.0208(8) 0.0190(8) -0.0089(7) -0.0008(6) -0.0042(6)
C65 0.0343(11) 0.0431(13) 0.0315(12) -0.0159(10) 0.0106(9) -0.0206(10)
C66 0.0357(11) 0.0457(13) 0.0226(10) -0.0179(10) -0.0018(8) -0.0099(9)
C67 0.0210(7) 0.0184(7) 0.0161(7) -0.0064(6) 0.0006(6) -0.0048(6)
C68 0.0241(8) 0.0207(8) 0.0221(9) -0.0097(7) -0.0011(6) -0.0047(6)
C69 0.0326(9) 0.0224(8) 0.0240(9) -0.0092(7) -0.0027(7) -0.0100(7)
C70 0.0281(9) 0.0290(10) 0.0280(10) -0.0075(8) -0.0013(7) -0.0138(8)
C71 0.0208(8) 0.0259(9) 0.0259(10) -0.0051(8) -0.0011(7) -0.0069(7)
C72 0.0209(7) 0.0191(8) 0.0205(8) -0.0038(7) 0.0001(6) -0.0053(6)
C73 0.0478(13) 0.0251(10) 0.0404(14) -0.0146(10) -0.0089(10) -0.0116(9)
C74 0.0225(9) 0.0396(13) 0.0546(17) -0.0120(12) -0.0006(10) -0.0073(9)
C75 0.075(3) 0.087(3) 0.077(3) -0.033(3) 0.030(2) -0.010(2)
N2 0.0300(8) 0.0204(7) 0.0200(8) -0.0070(6) -0.0074(6) -0.0042(6)
N3 0.0277(7) 0.0239(7) 0.0182(7) -0.0066(6) -0.0028(6) -0.0090(6)
N4 0.0274(8) 0.0276(8) 0.0211(8) -0.0094(7) -0.0019(6) -0.0088(6)
N5 0.0263(8) 0.0324(9) 0.0194(8) -0.0080(7) -0.0024(6) -0.0071(7)
N7 0.0173(6) 0.0211(7) 0.0169(7) -0.0052(6) 0.0009(5) -0.0031(5)
N8 0.0216(7) 0.0235(7) 0.0200(7) -0.0081(6) 0.0032(5) -0.0071(6)
N9 0.0250(7) 0.0251(8) 0.0242(8) -0.0105(7) 0.0045(6) -0.0085(6)
N10 0.0261(7) 0.0231(7) 0.0231(8) -0.0085(6) 0.0015(6) -0.0081(6)
B1 0.0192(8) 0.0185(8) 0.0154(8) -0.0070(7) -0.0001(6) -0.0040(6)
F1 0.0466(9) 0.0484(9) 0.0627(11) -0.0413(9) -0.0106(8) 0.0051(7)
F2 0.0479(10) 0.0948(17) 0.0925(17) -0.0667(15) 0.0355(11) -0.0213(10)
F3 0.0871(15) 0.0731(14) 0.0701(14) -0.0480(12) -0.0453(12) 0.0572(12)
F4 0.218(4) 0.102(2) 0.0729(17) -0.0706(16) -0.093(2) 0.087(2)
F5 0.110(2) 0.174(3) 0.0439(13) -0.0283(16) -0.0184(12) -0.090(2)
F6 0.0906(16) 0.0861(16) 0.0228(8) -0.0064(9) -0.0078(9) -0.0264(13)
F7 0.175(9) 0.046(3) 0.035(3) -0.020(2) 0.038(4) -0.065(4)
F8 0.124(6) 0.064(4) 0.042(3) 0.003(2) -0.023(4) -0.071(4)
F9 0.108(4) 0.038(2) 0.083(5) 0.028(2) -0.029(3) -0.016(2)
F9A 0.075(4) 0.046(3) 0.119(8) -0.021(4) 0.054(5) -0.035(3)
F7A 0.195(12) 0.077(6) 0.054(5) 0.037(4) -0.074(7) -0.101(7)
F8A 0.151(10) 0.045(4) 0.056(4) -0.032(3) 0.036(5) -0.063(5)
F10 0.130(2) 0.0651(13) 0.0622(14) -0.0507(12) 0.0434(13) -0.0423(13)
F11 0.1122(18) 0.0547(11) 0.0277(9) -0.0156(8) 0.0132(10) -0.0072(12)
F12 0.0440(11) 0.186(3) 0.0654(15) -0.0662(19) 0.0262(10) -0.0305(15)
F13 0.0303(7) 0.0689(12) 0.0696(13) -0.0193(10) -0.0018(8) -0.0211(8)
F14 0.0636(12) 0.126(2) 0.0345(10) -0.0303(12) 0.0253(8) -0.0636(13)
F15 0.0637(12) 0.0615(12) 0.1049(18) -0.0513(13) 0.0347(12) -0.0443(10)
F16 0.0481(10) 0.144(2) 0.0824(15) -0.0979(17) 0.0026(10) -0.0126(12)
F17 0.0440(8) 0.0622(10) 0.0343(8) -0.0257(8) -0.0018(6) -0.0241(7)
F18 0.0772(13) 0.0663(12) 0.0379(10) 0.0092(9) -0.0308(9) -0.0314(10)
F19 0.0740(13) 0.0441(10) 0.1038(18) -0.0513(12) 0.0165(12) -0.0127(9)
F20 0.0743(12) 0.0389(9) 0.0739(13) -0.0238(9) -0.0271(10) -0.0220(8)
F21 0.1240(19) 0.0238(7) 0.0540(12) -0.0058(7) -0.0429(12) -0.0137(9)
F22 0.0344(18) 0.083(4) 0.166(7) -0.059(5) -0.038(3) -0.0034(19)
F23 0.049(3) 0.137(7) 0.081(3) -0.046(4) 0.014(2) 0.025(3)
F24 0.0281(14) 0.0272(16) 0.147(7) 0.014(3) -0.003(3) -0.0018(11)
F24A 0.027(2) 0.092(7) 0.181(13) -0.102(9) -0.009(4) 0.010(3)
F23A 0.023(2) 0.043(3) 0.136(10) 0.002(5) 0.021(4) -0.014(2)
F22A 0.059(5) 0.161(13) 0.058(4) -0.034(6) -0.031(4) 0.052(7)
Pt1 0.02379(3) 0.01991(3) 0.01737(3) -0.00473(3) -0.00300(2) -0.00668(2)
Pt2 0.01629(3) 0.01939(3) 0.01732(3) -0.00564(2) 0.00211(2) -0.00458(2)
Cl1 0.0546(5) 0.0824(7) 0.0753(7) -0.0187(6) 0.0005(5) -0.0081(5)
Cl2 0.0915(9) 0.205(2) 0.0747(9) -0.0562(11) -0.0167(7) 0.0093(11)

loop_
_atom_type_symbol
_atom_type_description
_atom_type_scat_dispersion_real
_atom_type_scat_dispersion_imag
_atom_type_scat_source
C C 0.0033 0.0016 'International Tables Vol C Tables 4.2.6.8 and 6.1.1.4'
H H 0.0000 0.0000 'International Tables Vol C Tables 4.2.6.8 and 6.1.1.4'
N N 0.0061 0.0033 'International Tables Vol C Tables 4.2.6.8 and 6.1.1.4'
B B 0.0013 0.0007 'International Tables Vol C Tables 4.2.6.8 and 6.1.1.4'
F F 0.0171 0.0103 'International Tables Vol C Tables 4.2.6.8 and 6.1.1.4'
Pt Pt -1.7033 8.3905 'International Tables Vol C Tables 4.2.6.8 and 6.1.1.4'
Cl Cl 0.1484 0.1585 'International Tables Vol C Tables 4.2.6.8 and 6.1.1.4'

loop_
_geom_angle_atom_site_label_1
_geom_angle_atom_site_label_2
_geom_angle_atom_site_label_3
_geom_angle
_geom_angle_site_symmetry_1
_geom_angle_site_symmetry_3
_geom_angle_publ_flag
C1 C1 Pt1 177.8(3) 2_666 . ?
C3 C2 C7 117.8(2) . . ?
C3 C2 Pt1 129.73(19) . . ?
C7 C2 Pt1 112.40(16) . . ?
C2 C3 C4 120.7(3) . . ?
C2 C3 H3 119.7 . . ?
C4 C3 H3 119.7 . . ?
C5 C4 C3 120.7(3) . . ?
C5 C4 H4 119.7 . . ?
C3 C4 H4 119.7 . . ?
C6 C5 C4 120.2(3) . . ?
C6 C5 H5 119.9 . . ?
C4 C5 H5 119.9 . . ?
C5 C6 C7 119.7(3) . . ?
C5 C6 H6 120.1 . . ?
C7 C6 H6 120.1 . . ?
C6 C7 C2 120.9(2) . . ?
C6 C7 C8 123.0(2) . . ?
C2 C7 C8 116.10(19) . . ?
N2 C8 C9 118.3(2) . . ?
N2 C8 C7 112.15(19) . . ?
C9 C8 C7 129.5(2) . . ?
C10 C9 C8 119.5(2) . . ?
C10 C9 H9 120.2 . . ?
C8 C9 H9 120.2 . . ?
C9 C10 C11 120.6(2) . . ?
C9 C10 H10 119.7 . . ?
C11 C10 H10 119.7 . . ?
C12 C11 C10 118.3(2) . . ?
C12 C11 H11 120.8 . . ?
C10 C11 H11 120.8 . . ?
N2 C12 C11 120.0(2) . . ?
N2 C12 C13 112.57(17) . . ?
C11 C12 C13 127.4(2) . . ?
C14 C13 N3 106.65(18) . . ?
C14 C13 C12 136.31(19) . . ?
N3 C13 C12 117.00(18) . . ?
N5 C14 C13 105.52(18) . . ?
N5 C14 H14 127.2 . . ?
C13 C14 H14 127.2 . . ?
N5 C15 C16 113.84(17) . . ?
N5 C15 H15A 108.8 . . ?
C16 C15 H15A 108.8 . . ?
N5 C15 H15B 108.8 . . ?
C16 C15 H15B 108.8 . . ?
H15A C15 H15B 107.7 . . ?
C17 C16 C21 118.9(2) . . ?
C17 C16 C15 118.2(2) . . ?
C21 C16 C15 122.7(2) . . ?
C18 C17 C16 120.8(2) . . ?
C18 C17 H17 119.6 . . ?
C16 C17 H17 119.6 . . ?
C19 C18 C17 120.0(3) . . ?
C19 C18 H18 120.0 . . ?
C17 C18 H18 120.0 . . ?
C18 C19 C20 119.8(3) . . ?
C18 C19 H19 120.1 . . ?
C20 C19 H19 120.1 . . ?
C19 C20 C21 120.2(2) . . ?
C19 C20 H20 119.9 . . ?
C21 C20 H20 119.9 . . ?
C16 C21 C20 120.3(2) . . ?
C16 C21 H21 119.9 . . ?
C20 C21 H21 119.9 . . ?
C22 C22 Pt2 178.8(2) 2_766 . ?
C24 C23 C28 117.82(19) . . ?
C24 C23 Pt2 129.71(16) . . ?
C28 C23 Pt2 112.36(14) . . ?
C25 C24 C23 120.7(2) . . ?
C25 C24 H24 119.7 . . ?
C23 C24 H24 119.7 . . ?
C26 C25 C24 120.7(2) . . ?
C26 C25 H25 119.6 . . ?
C24 C25 H25 119.6 . . ?
C25 C26 C27 119.9(2) . . ?
C25 C26 H26 120.1 . . ?
C27 C26 H26 120.1 . . ?
C26 C27 C28 119.9(2) . . ?
C26 C27 H27 120.0 . . ?
C28 C27 H27 120.0 . . ?
C27 C28 C23 121.0(2) . . ?
C27 C28 C29 123.15(19) . . ?
C23 C28 C29 115.84(18) . . ?
N7 C29 C30 118.24(19) . . ?
N7 C29 C28 112.12(16) . . ?
C30 C29 C28 129.63(19) . . ?
C31 C30 C29 119.8(2) . . ?
C31 C30 H30 120.1 . . ?
C29 C30 H30 120.1 . . ?
C30 C31 C32 120.71(19) . . ?
C30 C31 H31 119.6 . . ?
C32 C31 H31 119.6 . . ?
C33 C32 C31 118.1(2) . . ?
C33 C32 H32 121.0 . . ?
C31 C32 H32 121.0 . . ?
N7 C33 C32 120.11(19) . . ?
N7 C33 C34 111.99(16) . . ?
C32 C33 C34 127.89(19) . . ?
N8 C34 C35 107.14(17) . . ?
N8 C34 C33 116.83(17) . . ?
C35 C34 C33 135.96(18) . . ?
N10 C35 C34 104.43(17) . . ?
N10 C35 H35 127.8 . . ?
C34 C35 H35 127.8 . . ?
N10 C36 C37 112.21(18) . . ?
N10 C36 H36A 109.2 . . ?
C37 C36 H36A 109.2 . . ?
N10 C36 H36B 109.2 . . ?
C37 C36 H36B 109.2 . . ?
H36A C36 H36B 107.9 . . ?
C38 C37 C42 119.2(2) . . ?
C38 C37 C36 119.5(2) . . ?
C42 C37 C36 121.3(2) . . ?
C37 C38 C39 120.2(2) . . ?
C37 C38 H38 119.9 . . ?
C39 C38 H38 119.9 . . ?
C40 C39 C38 120.2(3) . . ?
C40 C39 H39 119.9 . . ?
C38 C39 H39 119.9 . . ?
C41 C40 C39 119.6(2) . . ?
C41 C40 H40 120.2 . . ?
C39 C40 H40 120.2 . . ?
C40 C41 C42 120.4(2) . . ?
C40 C41 H41 119.8 . . ?
C42 C41 H41 119.8 . . ?
C41 C42 C37 120.4(2) . . ?
C41 C42 H42 119.8 . . ?
C37 C42 H42 119.8 . . ?
C44 C43 C48 115.66(17) . . ?
C44 C43 B1 124.77(16) . . ?
C48 C43 B1 119.40(16) . . ?
C45 C44 C43 122.04(18) . . ?
C45 C44 H44 119.0 . . ?
C43 C44 H44 119.0 . . ?
C46 C45 C44 121.03(19) . . ?
C46 C45 C49 118.2(2) . . ?
C44 C45 C49 120.8(2) . . ?
C47 C46 C45 117.94(19) . . ?
C47 C46 H46 121.0 . . ?
C45 C46 H46 121.0 . . ?
C46 C47 C48 120.78(18) . . ?
C46 C47 C50 121.48(19) . . ?
C48 C47 C50 117.72(19) . . ?
C47 C48 C43 122.53(18) . . ?
C47 C48 H48 118.7 . . ?
C43 C48 H48 118.7 . . ?
F5 C49 F4 109.3(3) . . ?
F5 C49 F6 104.0(2) . . ?
F4 C49 F6 103.6(3) . . ?
F5 C49 C45 112.5(3) . . ?
F4 C49 C45 113.4(2) . . ?
F6 C49 C45 113.3(2) . . ?
F3 C50 F1 106.2(2) . . ?
F3 C50 F2 106.6(2) . . ?
F1 C50 F2 104.6(2) . . ?
F3 C50 C47 113.9(2) . . ?
F1 C50 C47 113.36(19) . . ?
F2 C50 C47 111.5(2) . . ?
C52 C51 C56 115.17(17) . . ?
C52 C51 B1 123.45(16) . . ?
C56 C51 B1 121.37(16) . . ?
C53 C52 C51 122.67(19) . . ?
C53 C52 H52 118.7 . . ?
C51 C52 H52 118.7 . . ?
C54 C53 C52 121.2(2) . . ?
C54 C53 C57 119.0(2) . . ?
C52 C53 C57 119.8(2) . . ?
C53 C54 C55 117.47(19) . . ?
C53 C54 H54 121.3 . . ?
C55 C54 H54 121.3 . . ?
C54 C55 C56 121.36(19) . . ?
C54 C55 C58 119.2(2) . . ?
C56 C55 C58 119.4(2) . . ?
C55 C56 C51 122.11(19) . . ?
C55 C56 H56 118.9 . . ?
C51 C56 H56 118.9 . . ?
F8 C57 F7 114.3(5) . . ?
F7A C57 F8A 113.4(7) . . ?
F8 C57 F9 99.6(5) . . ?
F7 C57 F9 100.1(4) . . ?
F7A C57 F9A 102.7(6) . . ?
F8A C57 F9A 96.2(6) . . ?
F7A C57 C53 118.8(4) . . ?
F8 C57 C53 116.7(5) . . ?
F7 C57 C53 114.9(3) . . ?
F8A C57 C53 114.3(6) . . ?
F9 C57 C53 108.3(3) . . ?
F9A C57 C53 108.0(3) . . ?
F12 C58 F10 109.2(3) . . ?
F12 C58 F11 104.8(3) . . ?
F10 C58 F11 103.7(3) . . ?
F12 C58 C55 112.2(2) . . ?
F10 C58 C55 113.4(2) . . ?
F11 C58 C55 112.8(2) . . ?
C60 C59 C64 115.63(17) . . ?
C60 C59 B1 120.53(17) . . ?
C64 C59 B1 123.81(16) . . ?
C61 C60 C59 122.13(19) . . ?
C61 C60 H60 118.9 . . ?
C59 C60 H60 118.9 . . ?
C62 C61 C60 120.94(18) . . ?
C62 C61 C65 120.6(2) . . ?
C60 C61 C65 118.5(2) . . ?
C61 C62 C63 117.95(18) . . ?
C61 C62 H62 121.0 . . ?
C63 C62 H62 121.0 . . ?
C62 C63 C64 121.24(19) . . ?
C62 C63 C66 118.35(19) . . ?
C64 C63 C66 120.40(19) . . ?
C63 C64 C59 122.07(18) . . ?
C63 C64 H64 119.0 . . ?
C59 C64 H64 119.0 . . ?
F15 C65 F14 107.0(2) . . ?
F15 C65 F13 105.6(2) . . ?
F14 C65 F13 105.5(2) . . ?
F15 C65 C61 112.2(2) . . ?
F14 C65 C61 113.3(2) . . ?
F13 C65 C61 112.7(2) . . ?
F17 C66 F18 105.4(2) . . ?
F17 C66 F16 105.5(2) . . ?
F18 C66 F16 106.9(2) . . ?
F17 C66 C63 114.06(19) . . ?
F18 C66 C63 112.4(2) . . ?
F16 C66 C63 112.0(2) . . ?
C72 C67 C68 115.32(17) . . ?
C72 C67 B1 123.31(16) . . ?
C68 C67 B1 121.18(16) . . ?
C69 C68 C67 122.65(18) . . ?
C69 C68 H68 118.7 . . ?
C67 C68 H68 118.7 . . ?
C70 C69 C68 120.90(19) . . ?
C70 C69 C73 120.2(2) . . ?
C68 C69 C73 118.9(2) . . ?
C71 C70 C69 117.75(19) . . ?
C71 C70 H70 121.1 . . ?
C69 C70 H70 121.1 . . ?
C70 C71 C72 121.42(18) . . ?
C70 C71 C74 119.41(19) . . ?
C72 C71 C74 119.2(2) . . ?
C71 C72 C67 121.96(18) . . ?
C71 C72 H72 119.0 . . ?
C67 C72 H72 119.0 . . ?
F21 C73 F20 107.9(2) . . ?
F21 C73 F19 105.1(2) . . ?
F20 C73 F19 105.2(2) . . ?
F21 C73 C69 112.8(2) . . ?
F20 C73 C69 113.4(2) . . ?
F19 C73 C69 111.8(2) . . ?
F24 C74 F23 109.6(4) . . ?
F23A C74 F22A 107.9(6) . . ?
F24 C74 F22 106.2(4) . . ?
F23 C74 F22 102.4(4) . . ?
F23A C74 F24A 105.7(6) . . ?
F22A C74 F24A 100.0(6) . . ?
F23A C74 C71 117.7(3) . . ?
F24 C74 C71 115.6(3) . . ?
F23 C74 C71 110.5(3) . . ?
F22A C74 C71 111.5(4) . . ?
F22 C74 C71 111.7(3) . . ?
F24A C74 C71 112.4(3) . . ?
Cl1 C75 Cl2 114.2(3) . . ?
Cl1 C75 H75A 108.7 . . ?
Cl2 C75 H75A 108.7 . . ?
Cl1 C75 H75B 108.7 . . ?
Cl2 C75 H75B 108.7 . . ?
H75A C75 H75B 107.6 . . ?
C12 N2 C8 123.14(19) . . ?
C12 N2 Pt1 119.62(14) . . ?
C8 N2 Pt1 117.24(15) . . ?
N4 N3 C13 110.29(17) . . ?
N4 N3 Pt1 138.19(14) . . ?
C13 N3 Pt1 111.52(13) . . ?
N3 N4 N5 105.68(17) . . ?
N4 N5 C14 111.85(18) . . ?
N4 N5 C15 120.04(19) . . ?
C14 N5 C15 128.1(2) . . ?
C29 N7 C33 123.03(16) . . ?
C29 N7 Pt2 117.49(13) . . ?
C33 N7 Pt2 119.42(13) . . ?
N9 N8 C34 110.45(16) . . ?
N9 N8 Pt2 137.07(13) . . ?
C34 N8 Pt2 112.34(13) . . ?
N8 N9 N10 105.83(15) . . ?
N9 N10 C35 112.14(17) . . ?
N9 N10 C36 117.93(17) . . ?
C35 N10 C36 129.90(18) . . ?
C59 B1 C43 108.15(14) . . ?
C59 B1 C51 109.57(15) . . ?
C43 B1 C51 111.32(15) . . ?
C59 B1 C67 108.80(15) . . ?
C43 B1 C67 107.79(15) . . ?
C51 B1 C67 111.12(14) . . ?
C1 Pt1 N2 177.36(8) . . ?
C1 Pt1 C2 95.40(9) . . ?
N2 Pt1 C2 82.05(9) . . ?
C1 Pt1 N3 103.33(7) . . ?
N2 Pt1 N3 79.25(7) . . ?
C2 Pt1 N3 161.04(8) . . ?
C22 Pt2 N7 179.15(7) . . ?
C22 Pt2 C23 97.15(8) . . ?
N7 Pt2 C23 82.04(7) . . ?
C22 Pt2 N8 101.64(7) . . ?
N7 Pt2 N8 79.18(7) . . ?
C23 Pt2 N8 160.88(7) . . ?

loop_
_geom_bond_atom_site_label_1
_geom_bond_atom_site_label_2
_geom_bond_distance
_geom_bond_site_symmetry_2
_geom_bond_publ_flag
C1 C1 1.152(4) 2_666 ?
C1 Pt1 1.9440(19) . ?
C2 C3 1.395(3) . ?
C2 C7 1.416(3) . ?
C2 Pt1 1.986(2) . ?
C3 C4 1.396(4) . ?
C3 H3 0.9500 . ?
C4 C5 1.382(5) . ?
C4 H4 0.9500 . ?
C5 C6 1.378(4) . ?
C5 H5 0.9500 . ?
C6 C7 1.403(3) . ?
C6 H6 0.9500 . ?
C7 C8 1.465(3) . ?
C8 N2 1.359(3) . ?
C8 C9 1.394(3) . ?
C9 C10 1.388(4) . ?
C9 H9 0.9500 . ?
C10 C11 1.393(4) . ?
C10 H10 0.9500 . ?
C11 C12 1.387(3) . ?
C11 H11 0.9500 . ?
C12 N2 1.348(3) . ?
C12 C13 1.460(3) . ?
C13 C14 1.358(3) . ?
C13 N3 1.381(2) . ?
C14 N5 1.345(3) . ?
C14 H14 0.9500 . ?
C15 N5 1.466(3) . ?
C15 C16 1.504(3) . ?
C15 H15A 0.9900 . ?
C15 H15B 0.9900 . ?
C16 C17 1.382(3) . ?
C16 C21 1.383(3) . ?
C17 C18 1.380(4) . ?
C17 H17 0.9500 . ?
C18 C19 1.375(5) . ?
C18 H18 0.9500 . ?
C19 C20 1.379(4) . ?
C19 H19 0.9500 . ?
C20 C21 1.386(3) . ?
C20 H20 0.9500 . ?
C21 H21 0.9500 . ?
C22 C22 1.150(3) 2_766 ?
C22 Pt2 1.9452(17) . ?
C23 C24 1.396(3) . ?
C23 C28 1.417(3) . ?
C23 Pt2 1.989(2) . ?
C24 C25 1.394(3) . ?
C24 H24 0.9500 . ?
C25 C26 1.383(4) . ?
C25 H25 0.9500 . ?
C26 C27 1.386(4) . ?
C26 H26 0.9500 . ?
C27 C28 1.390(3) . ?
C27 H27 0.9500 . ?
C28 C29 1.472(3) . ?
C29 N7 1.354(3) . ?
C29 C30 1.391(3) . ?
C30 C31 1.383(3) . ?
C30 H30 0.9500 . ?
C31 C32 1.396(3) . ?
C31 H31 0.9500 . ?
C32 C33 1.382(3) . ?
C32 H32 0.9500 . ?
C33 N7 1.356(3) . ?
C33 C34 1.464(3) . ?
C34 N8 1.368(2) . ?
C34 C35 1.373(3) . ?
C35 N10 1.353(3) . ?
C35 H35 0.9500 . ?
C36 N10 1.473(3) . ?
C36 C37 1.505(3) . ?
C36 H36A 0.9900 . ?
C36 H36B 0.9900 . ?
C37 C38 1.385(3) . ?
C37 C42 1.389(3) . ?
C38 C39 1.388(4) . ?
C38 H38 0.9500 . ?
C39 C40 1.383(4) . ?
C39 H39 0.9500 . ?
C40 C41 1.380(4) . ?
C40 H40 0.9500 . ?
C41 C42 1.381(4) . ?
C41 H41 0.9500 . ?
C42 H42 0.9500 . ?
C43 C44 1.395(3) . ?
C43 C48 1.399(3) . ?
C43 B1 1.643(3) . ?
C44 C45 1.395(3) . ?
C44 H44 0.9500 . ?
C45 C46 1.389(3) . ?
C45 C49 1.497(3) . ?
C46 C47 1.379(3) . ?
C46 H46 0.9500 . ?
C47 C48 1.393(3) . ?
C47 C50 1.489(3) . ?
C48 H48 0.9500 . ?
C49 F5 1.309(4) . ?
C49 F4 1.314(4) . ?
C49 F6 1.317(4) . ?
C50 F3 1.321(3) . ?
C50 F1 1.333(3) . ?
C50 F2 1.341(3) . ?
C51 C52 1.397(3) . ?
C51 C56 1.409(3) . ?
C51 B1 1.645(3) . ?
C52 C53 1.389(3) . ?
C52 H52 0.9500 . ?
C53 C54 1.383(3) . ?
C53 C57 1.497(3) . ?
C54 C55 1.386(3) . ?
C54 H54 0.9500 . ?
C55 C56 1.390(3) . ?
C55 C58 1.498(3) . ?
C56 H56 0.9500 . ?
C57 F7A 1.209(6) . ?
C57 F8 1.251(6) . ?
C57 F7 1.277(5) . ?
C57 F8A 1.279(7) . ?
C57 F9 1.428(6) . ?
C57 F9A 1.444(6) . ?
C58 F12 1.304(4) . ?
C58 F10 1.325(3) . ?
C58 F11 1.327(3) . ?
C59 C60 1.401(3) . ?
C59 C64 1.403(3) . ?
C59 B1 1.638(3) . ?
C60 C61 1.397(3) . ?
C60 H60 0.9500 . ?
C61 C62 1.379(3) . ?
C61 C65 1.495(3) . ?
C62 C63 1.386(3) . ?
C62 H62 0.9500 . ?
C63 C64 1.387(3) . ?
C63 C66 1.495(3) . ?
C64 H64 0.9500 . ?
C65 F15 1.324(3) . ?
C65 F14 1.326(3) . ?
C65 F13 1.334(3) . ?
C66 F17 1.329(3) . ?
C66 F18 1.332(3) . ?
C66 F16 1.335(3) . ?
C67 C72 1.401(3) . ?
C67 C68 1.404(3) . ?
C67 B1 1.646(3) . ?
C68 C69 1.388(3) . ?
C68 H68 0.9500 . ?
C69 C70 1.386(3) . ?
C69 C73 1.497(3) . ?
C70 C71 1.380(3) . ?
C70 H70 0.9500 . ?
C71 C72 1.397(3) . ?
C71 C74 1.494(3) . ?
C72 H72 0.9500 . ?
C73 F21 1.321(3) . ?
C73 F20 1.324(3) . ?
C73 F19 1.339(3) . ?
C74 F23A 1.228(5) . ?
C74 F24 1.250(4) . ?
C74 F23 1.310(5) . ?
C74 F22A 1.331(6) . ?
C74 F22 1.350(4) . ?
C74 F24A 1.354(6) . ?
C75 Cl1 1.673(5) . ?
C75 Cl2 1.715(6) . ?
C75 H75A 0.9900 . ?
C75 H75B 0.9900 . ?
N2 Pt1 1.9766(17) . ?
N3 N4 1.310(2) . ?
N3 Pt1 2.1034(17) . ?
N4 N5 1.342(3) . ?
N7 Pt2 1.9738(15) . ?
N8 N9 1.312(2) . ?
N8 Pt2 2.0892(17) . ?
N9 N10 1.337(2) . ?
